data_1577290
loop_
_publ_author_name
'Gerstner, Alexander'
'Arrowsmith, Merle'
'Dietz, Maximilian'
'Mihm, Cornelius'
'Braunschweig, Holger'

_publ_section_title
;
 Zerovalent transition-metal inverse-sandwich complexes of a
 diborataanthracene dianion
;
_journal_name_full 'Chemical Science'
_journal_paper_doi 10.1039/D6SC02501C
_journal_year 2026
_chemical_formula_moiety 'C24 H22 B2 O6 W2'
_chemical_formula_sum 'C24 H22 B2 O6 W2'
_chemical_formula_weight 795.73
_chemical_name_common {eta6,eta'6-[2,3,6,7,9,10-Me6-9,10-DHDBA]}{W(CO)3}2
_chemical_name_systematic 2-W2
_chemical_properties_physical Air-sensitive,Moisture-sensitive
_space_group_crystal_system monoclinic
_space_group_IT_number 14
_space_group_name_Hall '-P 2yn'
_space_group_name_H-M_alt 'P 1 21/n 1'
_atom_sites_solution_hydrogens geom
_atom_sites_solution_primary dual
_atom_sites_solution_secondary difmap
_audit_creation_date 2025-01-30
_audit_creation_method 'CIF-fill 1.5p (K.Radacki, 2005-25)'
_audit_update_record
;
2026-03-18 deposited with the CCDC.	2026-05-13 downloaded from the CCDC.
;
_cell_angle_alpha 90
_cell_angle_beta 93.3110(10)
_cell_angle_gamma 90
_cell_formula_units_Z 2
_cell_length_a 7.10870(10)
_cell_length_b 10.15770(10)
_cell_length_c 16.8094(2)
_cell_measurement_reflns_used 16149
_cell_measurement_temperature 100(2)
_cell_measurement_theta_max 74.7700
_cell_measurement_theta_min 4.3260
_cell_volume 1211.75(3)
_computing_cell_refinement 'CrysAlisPro 1.171.43.142a (Rigaku OD, 2024)'
_computing_data_collection
;
 CrysAlisPro system (CCD 43.128a 64-bit (release 20-06-2024))
;
_computing_data_reduction 'CrysAlisPro 1.171.43.142a (Rigaku OD, 2024)'
_computing_molecular_graphics 'ShelXLe (Huebschle et all, 2011)'
_computing_publication_material 'SHELXL-2019/2 (Sheldrick, 2019)'
_computing_structure_refinement 'SHELXL-2019/2 (Sheldrick, 2019)'
_computing_structure_solution 'SHELXT 2014/5 (Sheldrick, 2014)''
_diffrn_ambient_environment N~2~
_diffrn_ambient_temperature 100(2)
_diffrn_detector HPA
_diffrn_detector_area_resol_mean 10.0
_diffrn_detector_type 'HyPix Arc150'
_diffrn_measured_fraction_theta_full 0.999
_diffrn_measured_fraction_theta_max 0.974
_diffrn_measurement_details
;
 List of Runs (angles in degrees, time in seconds):
 --------------------------------------------------------------------------
  1  \w     42.00  92.00   0.50    0.05    --   84.76 -95.00-180.00  100
  2  \w   -111.00 -76.00   0.50    0.05    --  -62.00 -48.00 146.86   70
  3  \w     16.00  66.00   0.50    0.05    --   58.85 -95.00  30.00  100
  4  \w   -129.00 -93.00   0.50    0.05    --  -79.50 -48.00 -84.43   72
  5  \w      4.00  30.00   0.50    0.05    --   -6.00  69.00  84.20   52
  6  \w   -128.00 -93.00   0.50    0.05    --  -79.50 -50.00  61.88   70
  7  \w     16.00  66.00   0.50    0.05    --   58.85 -95.00-150.00  100
  8  \w   -121.00 -86.00   0.50    0.05    --  -74.00 -57.00-101.13   70
  9  \w   -128.00 -93.00   0.50    0.05    --  -79.50 -49.00  81.78   70
 10  \w   -120.00 -83.00   0.50    0.05    --  -70.00 -46.00 100.78   74
 11  \w   -116.00 -79.00   0.50    0.05    --  -66.00 -46.00  71.96   74
 12  \w   -130.00 -92.00   0.50    0.05    --  -79.50 -42.00 -19.90   76
 13  \w   -129.00 -93.00   0.50    0.05    --  -79.50 -47.00 -41.99   72
 14  \w   -117.00 -85.00   0.50    0.05    --  -70.00 -58.00 -87.87   64
 15  \w     34.00  85.00   0.50    0.05    --   77.01 -95.00  90.00  102
 16  \w   -122.00 -64.00   0.50    0.05    --  -69.92 -22.00  -3.00  116
 17  \w    -96.00 -58.00   0.50    0.05    --  -46.00 -42.00 -96.52   76
 18  \w   -128.00 -70.00   0.50    0.05    --  -76.45 -22.00  -3.00  116
 19  \w     66.00 129.00   0.50    0.05    --   77.01  22.00 162.00  126
 20  \w     74.00 137.00   0.50    0.05    --   84.76  22.00 162.00  126
 21  \w   -120.00 -83.00   0.50    0.05    --  -70.00 -45.00 -23.11   74
 22  \w     34.00  60.00   0.50    0.05    --   22.00  58.00 -22.85   52
 23  \w     34.00  60.00   0.50    0.05    --   22.00  59.00-141.25   52
 24  \w     34.00  60.00   0.50    0.05    --   22.00  57.00  27.86   52
 25  \w     48.00 111.00   0.50    0.05    --   58.85  22.00 162.00  126
 26  \w     61.00 124.00   0.50    0.05    --   71.50  22.00 162.00  126
 27  \w   -120.00 -83.00   0.50    0.05    --  -70.00 -44.00-139.18   74
 28  \w     42.00  92.00   0.50    0.05    --   84.76 -95.00  90.00  100
 29  \w     42.00  92.00   0.50    0.05    --   84.76 -95.00-120.00  100
 30  \w   -128.00 -93.00   0.50    0.05    --  -79.50 -51.00-162.00   70
 31  \w     42.00  92.00   0.50    0.05    --   84.76 -95.00 -90.00  100
 32  \w   -112.00 -54.00   0.50    0.05    --  -60.43 -22.00  -3.00  116
 33  \w    -39.00  -4.00   0.50    0.05    --  -22.00 110.00 -97.87   70
 34  \w   -128.00 -93.00   0.50    0.05    --  -79.50 -50.00-116.80   70
 35  \w   -125.00 -91.00   0.50    0.05    --  -79.50 -60.00-173.22   68
 36  \w    -93.00 -31.00   0.50    0.05    --  -76.45 112.00 120.00  124
 37  \w     42.00  92.00   0.50    0.05    --   84.76 -95.00  30.00  100
 38  \w     34.00  85.00   0.50    0.05    --   77.01 -95.00   0.00  102
 39  \w    -93.00 -31.00   0.50    0.05    --  -76.45 112.00-180.00  124
 40  \w   -128.00 -93.00   0.50    0.05    --  -79.50 -50.00-138.50   70
 41  \w    -93.00 -31.00   0.50    0.05    --  -76.45 112.00 -90.00  124
 42  \w     42.00  92.00   0.50    0.05    --   84.76 -95.00 120.00  100
 43  \w     42.00  92.00   0.50    0.05    --   84.76 -95.00   0.00  100
 44  \w     34.00  85.00   0.50    0.05    --   77.01 -95.00  30.00  102
 45  \w    -98.00 -22.00   0.50    0.05    --  -69.92 126.00  60.00  152
 46  \w     26.00  60.00   0.50    0.05    --   14.00  57.00-174.56   68
 47  \w     42.00  92.00   0.50    0.05    --   84.76 -95.00 -30.00  100
 48  \w    -98.00 -33.00   0.50    0.05    --  -79.50 119.00-173.39  130
 49  \w     34.00  60.00   0.50    0.05    --   22.00  57.00 -78.88   52
 50  \w     30.00  56.00   0.50    0.05    --   18.00  60.00 126.50   52
 51  \w     39.00  93.00   0.50    0.05    --   84.76-112.00  90.00  108
 52  \w     42.00  92.00   0.50    0.05    --   84.76 -95.00  60.00  100
;
_diffrn_measurement_device 'four-circle diffractometer'
_diffrn_measurement_device_type 'Rigaku XtaLAB Synergy-R'
_diffrn_measurement_method '\w scans'
_diffrn_orient_matrix_type
;
 CrysAlisPro convention (1999,Acta A55,543-557)
;
_diffrn_orient_matrix_UB_11 0.1675947000
_diffrn_orient_matrix_UB_12 0.0964032000
_diffrn_orient_matrix_UB_13 0.0044175000
_diffrn_orient_matrix_UB_21 0.1335271000
_diffrn_orient_matrix_UB_22 -0.1136103000
_diffrn_orient_matrix_UB_23 0.0258283000
_diffrn_orient_matrix_UB_31 0.0344503000
_diffrn_orient_matrix_UB_32 -0.0285812000
_diffrn_orient_matrix_UB_33 -0.0879723000
_diffrn_radiation_monochromator 'multi-layer mirror'
_diffrn_radiation_probe x-ray
_diffrn_radiation_type CuK\a
_diffrn_radiation_wavelength 1.54184
_diffrn_radiation_xray_symbol K-L~2,3~
_diffrn_reflns_av_R_equivalents 0.0880
_diffrn_reflns_av_unetI/netI 0.0298
_diffrn_reflns_Laue_measured_fraction_full 0.999
_diffrn_reflns_Laue_measured_fraction_max 0.974
_diffrn_reflns_limit_h_max 8
_diffrn_reflns_limit_h_min -8
_diffrn_reflns_limit_k_max 12
_diffrn_reflns_limit_k_min -11
_diffrn_reflns_limit_l_max 17
_diffrn_reflns_limit_l_min -20
_diffrn_reflns_number 22436
_diffrn_reflns_point_group_measured_fraction_full 0.999
_diffrn_reflns_point_group_measured_fraction_max 0.974
_diffrn_reflns_theta_full 67.684
_diffrn_reflns_theta_max 74.972
_diffrn_reflns_theta_min 5.090
_diffrn_source 'rotating-anode X-ray tube'
_diffrn_source_type 'PhotonJet-R X-ray Source'
_exptl_absorpt_coefficient_mu 17.607
_exptl_absorpt_correction_T_max 0.677
_exptl_absorpt_correction_T_min 0.138
_exptl_absorpt_correction_type gaussian
_exptl_absorpt_process_details
;
 CrysAlisPro 1.171.43.142a (Rigaku Oxford Diffraction, 2024) Numerical 
 absorption correction based on gaussian integration over a multifaceted 
 crystal model Empirical absorption correction using spherical harmonics, 
 implemented in SCALE3 ABSPACK scaling algorithm.
;
_exptl_crystal_colour red
_exptl_crystal_density_diffrn 2.181
_exptl_crystal_description block
_exptl_crystal_F_000 744
_exptl_crystal_preparation
;
 Crystals were grown at 25 \%C from saturated solution in THF. For data 
 collection the crystal was immersed in a film of perfluoropolyether oil, 
 mounted on a polyimide loop and transferred to stream of cold nitrogen 
 (Oxford Cryostream 800).
;
_exptl_crystal_recrystallization_method 'Re-crystallisation from solvent'
_exptl_crystal_size_max 0.160
_exptl_crystal_size_mid 0.070
_exptl_crystal_size_min 0.040
_refine_diff_density_max 0.679
_refine_diff_density_min -1.519
_refine_diff_density_rms 0.185
_refine_ls_extinction_method none
_refine_ls_goodness_of_fit_ref 1.109
_refine_ls_hydrogen_treatment constr
_refine_ls_matrix_type full
_refine_ls_number_parameters 157
_refine_ls_number_reflns 2426
_refine_ls_number_restraints 0
_refine_ls_restrained_S_all 1.109
_refine_ls_R_factor_all 0.0322
_refine_ls_R_factor_gt 0.0312
_refine_ls_shift/su_max 0.001
_refine_ls_shift/su_mean 0.000
_refine_ls_structure_factor_coef Fsqd
_refine_ls_weighting_details
;
 w=1/[\s^2^(Fo^2^)+(0.0512P)^2^+1.9567P] where P=(Fo^2^+2Fc^2^)/3
;
_refine_ls_weighting_scheme calc
_refine_ls_wR_factor_gt 0.0841
_refine_ls_wR_factor_ref 0.0850
_reflns_Friedel_coverage 0.000
_reflns_number_gt 2312
_reflns_number_total 2426
_reflns_threshold_expression 'I > 2\s(I)'
_cod_data_source_file d6sc02501c2.cif
_cod_data_source_block AlGe037_AlGe_a
_cod_original_sg_symbol_H-M 'P 21/n'
_cod_database_code 1577290
_shelx_shelxl_version_number 2019/2
_shelx_space_group_comment
;
 The symmetry employed for this shelxl refinement is uniquely defined by the 
 following loop, which should always be used as a source of symmetry 
 information in preference to the above space-group names. They are only 
 intended as comments.
;
_shelx_estimated_absorpt_t_min 0.165
_shelx_estimated_absorpt_t_max 0.539

loop_
_space_group_symop_operation_xyz
'x, y, z'
'-x+1/2, y+1/2, -z+1/2'
'-x, -y, -z'
'x-1/2, -y-1/2, z-1/2'

loop_
_atom_site_label
_atom_site_type_symbol
_atom_site_fract_x
_atom_site_fract_y
_atom_site_fract_z
_atom_site_U_iso_or_equiv
_atom_site_adp_type
_atom_site_occupancy
_atom_site_site_symmetry_order
_atom_site_calc_flag
_atom_site_refinement_flags_posn
_atom_site_refinement_flags_adp
_atom_site_refinement_flags_occupancy
_atom_site_disorder_assembly
_atom_site_disorder_group
B1_1 B 0.4409(7) 0.5842(5) 0.4280(3) 0.0282(10) Uani 1 1 d . . . . .
C2_1 C 0.3695(8) 0.6722(5) 0.3555(3) 0.0401(11) Uani 1 1 d . . . . .
H2A_1 H 0.240725 0.701847 0.363363 0.060 Uiso 1 1 calc R U . . .
H2B_1 H 0.370986 0.620705 0.306252 0.060 Uiso 1 1 calc R U . . .
H2C_1 H 0.452287 0.748793 0.351767 0.060 Uiso 1 1 calc R U . . .
C3_1 C 0.5463(6) 0.4529(4) 0.4171(2) 0.0278(9) Uani 1 1 d . . . . .
C4_1 C 0.5626(6) 0.3975(5) 0.3393(3) 0.0301(9) Uani 1 1 d . . . . .
H4_1 H 0.514574 0.450459 0.292325 0.036 Uiso 1 1 calc R U . . .
C5_1 C 0.6154(8) 0.2667(5) 0.3261(3) 0.0326(11) Uani 1 1 d . . . . .
C6_1 C 0.6492(6) 0.1820(5) 0.3928(3) 0.0321(10) Uani 1 1 d . . . . .
C7_1 C 0.6454(7) 0.2368(5) 0.4709(3) 0.0311(10) Uani 1 1 d . . . . .
H7_1 H 0.653355 0.174961 0.517243 0.037 Uiso 1 1 calc R U . . .
C8_1 C 0.5903(6) 0.3682(5) 0.4846(3) 0.0277(9) Uani 1 1 d . . . . .
C9_1 C 0.6353(9) 0.2185(5) 0.2414(3) 0.0407(13) Uani 1 1 d . . . . .
H9A_1 H 0.769136 0.213497 0.230660 0.061 Uiso 1 1 calc R U . . .
H9B_1 H 0.571313 0.279835 0.203888 0.061 Uiso 1 1 calc R U . . .
H9C_1 H 0.578253 0.130986 0.235118 0.061 Uiso 1 1 calc R U . . .
C10_1 C 0.7012(8) 0.0394(5) 0.3831(4) 0.0454(12) Uani 1 1 d . . . . .
H10A_1 H 0.829739 0.033242 0.365280 0.068 Uiso 1 1 calc R U . . .
H10B_1 H 0.613401 -0.001678 0.343373 0.068 Uiso 1 1 calc R U . . .
H10C_1 H 0.694107 -0.006168 0.434201 0.068 Uiso 1 1 calc R U . . .
W1_2 W 0.34616(3) 0.27472(2) 0.40638(2) 0.02532(11) Uani 1 1 d . . . . .
O1_2 O 0.0235(5) 0.3956(4) 0.2950(2) 0.0501(10) Uani 1 1 d . . . . .
C1_2 C 0.1399(7) 0.3494(5) 0.3369(3) 0.0346(10) Uani 1 1 d . . . . .
O2_2 O 0.1870(6) -0.0053(4) 0.3654(3) 0.0693(14) Uani 1 1 d . . . . .
C2_2 C 0.2427(7) 0.0998(5) 0.3814(4) 0.0428(12) Uani 1 1 d . . . . .
O3_2 O 0.0778(8) 0.2873(7) 0.5462(3) 0.084(2) Uani 1 1 d . . . . .
C3_2 C 0.1767(9) 0.2825(7) 0.4942(4) 0.0491(16) Uani 1 1 d . . . . .

loop_
_atom_site_aniso_label
_atom_site_aniso_U_11
_atom_site_aniso_U_22
_atom_site_aniso_U_33
_atom_site_aniso_U_23
_atom_site_aniso_U_13
_atom_site_aniso_U_12
B1_1 0.028(2) 0.029(2) 0.028(2) 0.002(2) 0.0020(18) -0.004(2)
C2_1 0.050(3) 0.040(3) 0.031(2) 0.004(2) 0.003(2) 0.007(2)
C3_1 0.026(2) 0.032(2) 0.026(2) -0.0027(17) 0.0017(16) -0.0089(18)
C4_1 0.031(2) 0.034(2) 0.026(2) 0.0009(18) 0.0034(17) -0.0063(19)
C5_1 0.028(3) 0.037(3) 0.033(3) -0.0072(19) 0.007(2) -0.0048(19)
C6_1 0.025(2) 0.034(2) 0.037(3) -0.006(2) 0.0016(18) 0.001(2)
C7_1 0.022(2) 0.034(2) 0.037(3) -0.0046(19) -0.0015(19) 0.0008(18)
C8_1 0.023(2) 0.029(2) 0.030(2) -0.0047(18) -0.0031(16) -0.0015(18)
C9_1 0.046(3) 0.045(3) 0.031(3) -0.012(2) 0.009(2) -0.009(2)
C10_1 0.045(3) 0.036(3) 0.054(3) -0.009(2) 0.000(2) 0.007(2)
W1_2 0.02317(16) 0.02811(17) 0.02460(16) 0.00090(6) 0.00056(10) -0.00070(7)
O1_2 0.039(2) 0.051(2) 0.057(2) 0.0096(19) -0.0177(18) 0.0071(18)
C1_2 0.035(3) 0.032(2) 0.037(2) -0.003(2) 0.003(2) -0.002(2)
O2_2 0.053(3) 0.031(2) 0.123(4) -0.001(2) -0.008(3) -0.0093(19)
C2_2 0.031(3) 0.036(3) 0.061(3) 0.004(2) -0.004(2) 0.000(2)
O3_2 0.044(3) 0.173(7) 0.036(3) 0.000(3) 0.014(2) -0.005(3)
C3_2 0.031(3) 0.086(5) 0.031(3) -0.001(3) 0.005(2) -0.012(3)

loop_
_atom_type_symbol
_atom_type_description
_atom_type_scat_dispersion_real
_atom_type_scat_dispersion_imag
_atom_type_scat_source
C C 0.0181 0.0091 'International Tables Vol C Tables 4.2.6.8 and 6.1.1.4'
H H 0.0000 0.0000 'International Tables Vol C Tables 4.2.6.8 and 6.1.1.4'
B B 0.0090 0.0039 'International Tables Vol C Tables 4.2.6.8 and 6.1.1.4'
O O 0.0492 0.0322 'International Tables Vol C Tables 4.2.6.8 and 6.1.1.4'
W W -5.4734 5.5774 'International Tables Vol C Tables 4.2.6.8 and 6.1.1.4'

loop_
_exptl_crystal_face_index_h
_exptl_crystal_face_index_k
_exptl_crystal_face_index_l
_exptl_crystal_face_perp_dist
0 0 -1 0.0325
0 0 1 0.0038
1 -1 -1 0.0687
1 -1 1 0.0617
-1 1 -1 0.0635
-1 1 0 0.0672
-1 1 1 0.0641
0 1 0 0.0354
0 -1 -1 0.0299
0 1 1 0.0221
1 1 -1 0.0757
1 1 0 0.0752
-1 -1 -1 0.0728
1 0 -1 0.0758
-1 0 -1 0.0772
-1 0 0 0.0789
1 0 1 0.0725

loop_
_geom_angle_atom_site_label_1
_geom_angle_atom_site_label_2
_geom_angle_atom_site_label_3
_geom_angle
_geom_angle_site_symmetry_1
_geom_angle_site_symmetry_3
_geom_angle_publ_flag
C3_1 B1_1 C2_1 122.4(4) . . ?
C3_1 B1_1 C8_1 118.1(4) . 3_666 ?
C2_1 B1_1 C8_1 119.5(4) . 3_666 ?
B1_1 C2_1 H2A_1 109.5 . . ?
B1_1 C2_1 H2B_1 109.5 . . ?
H2A_1 C2_1 H2B_1 109.5 . . ?
B1_1 C2_1 H2C_1 109.5 . . ?
H2A_1 C2_1 H2C_1 109.5 . . ?
H2B_1 C2_1 H2C_1 109.5 . . ?
C4_1 C3_1 C8_1 117.2(4) . . ?
C4_1 C3_1 B1_1 120.8(4) . . ?
C8_1 C3_1 B1_1 120.3(4) . . ?
C4_1 C3_1 W1_2 72.7(2) . . ?
C8_1 C3_1 W1_2 72.4(2) . . ?
B1_1 C3_1 W1_2 112.7(3) . . ?
C5_1 C4_1 C3_1 123.6(5) . . ?
C5_1 C4_1 W1_2 76.1(3) . . ?
C3_1 C4_1 W1_2 71.2(2) . . ?
C5_1 C4_1 H4_1 117.8 . . ?
C3_1 C4_1 H4_1 117.8 . . ?
W1_2 C4_1 H4_1 117.8 . . ?
C4_1 C5_1 C6_1 118.8(5) . . ?
C4_1 C5_1 C9_1 119.7(5) . . ?
C6_1 C5_1 C9_1 121.6(5) . . ?
C4_1 C5_1 W1_2 69.5(3) . . ?
C6_1 C5_1 W1_2 71.4(3) . . ?
C9_1 C5_1 W1_2 131.0(4) . . ?
C5_1 C6_1 C7_1 118.6(4) . . ?
C5_1 C6_1 C10_1 121.7(5) . . ?
C7_1 C6_1 C10_1 119.5(5) . . ?
C5_1 C6_1 W1_2 73.9(3) . . ?
C7_1 C6_1 W1_2 72.0(3) . . ?
C10_1 C6_1 W1_2 128.4(4) . . ?
C8_1 C7_1 C6_1 122.6(5) . . ?
C8_1 C7_1 W1_2 70.7(3) . . ?
C6_1 C7_1 W1_2 72.9(3) . . ?
C8_1 C7_1 H7_1 118.0 . . ?
C6_1 C7_1 H7_1 118.0 . . ?
W1_2 C7_1 H7_1 118.0 . . ?
C7_1 C8_1 C3_1 118.9(4) . . ?
C7_1 C8_1 B1_1 119.9(4) . 3_666 ?
C3_1 C8_1 B1_1 121.0(4) . 3_666 ?
C7_1 C8_1 W1_2 74.1(3) . . ?
C3_1 C8_1 W1_2 71.2(2) . . ?
B1_1 C8_1 W1_2 120.9(3) 3_666 . ?
C5_1 C9_1 H9A_1 109.5 . . ?
C5_1 C9_1 H9B_1 109.5 . . ?
H9A_1 C9_1 H9B_1 109.5 . . ?
C5_1 C9_1 H9C_1 109.5 . . ?
H9A_1 C9_1 H9C_1 109.5 . . ?
H9B_1 C9_1 H9C_1 109.5 . . ?
C6_1 C10_1 H10A_1 109.5 . . ?
C6_1 C10_1 H10B_1 109.5 . . ?
H10A_1 C10_1 H10B_1 109.5 . . ?
C6_1 C10_1 H10C_1 109.5 . . ?
H10A_1 C10_1 H10C_1 109.5 . . ?
H10B_1 C10_1 H10C_1 109.5 . . ?
C2_2 W1_2 C3_2 87.6(3) . . ?
C2_2 W1_2 C1_2 88.0(2) . . ?
C3_2 W1_2 C1_2 87.8(2) . . ?
C2_2 W1_2 C3_1 162.2(2) . . ?
C3_2 W1_2 C3_1 108.3(2) . . ?
C1_2 W1_2 C3_1 100.29(18) . . ?
C2_2 W1_2 C8_1 138.8(2) . . ?
C3_2 W1_2 C8_1 91.6(2) . . ?
C1_2 W1_2 C8_1 133.2(2) . . ?
C3_1 W1_2 C8_1 36.42(16) . . ?
C2_2 W1_2 C4_1 129.4(2) . . ?
C3_2 W1_2 C4_1 142.9(2) . . ?
C1_2 W1_2 C4_1 89.82(19) . . ?
C3_1 W1_2 C4_1 36.12(15) . . ?
C8_1 W1_2 C4_1 63.92(16) . . ?
C2_2 W1_2 C7_1 105.50(19) . . ?
C3_2 W1_2 C7_1 103.7(2) . . ?
C1_2 W1_2 C7_1 162.4(2) . . ?
C3_1 W1_2 C7_1 63.67(16) . . ?
C8_1 W1_2 C7_1 35.14(16) . . ?
C4_1 W1_2 C7_1 72.90(18) . . ?
C2_2 W1_2 C6_1 87.21(19) . . ?
C3_2 W1_2 C6_1 133.5(2) . . ?
C1_2 W1_2 C6_1 138.0(2) . . ?
C3_1 W1_2 C6_1 76.07(16) . . ?
C8_1 W1_2 C6_1 64.11(16) . . ?
C4_1 W1_2 C6_1 62.35(17) . . ?
C7_1 W1_2 C6_1 35.05(17) . . ?
C2_2 W1_2 C5_1 98.6(2) . . ?
C3_2 W1_2 C5_1 165.3(2) . . ?
C1_2 W1_2 C5_1 105.6(2) . . ?
C3_1 W1_2 C5_1 64.07(16) . . ?
C8_1 W1_2 C5_1 74.86(17) . . ?
C4_1 W1_2 C5_1 34.43(16) . . ?
C7_1 W1_2 C5_1 61.81(19) . . ?
C6_1 W1_2 C5_1 34.63(18) . . ?
O1_2 C1_2 W1_2 177.7(5) . . ?
O2_2 C2_2 W1_2 177.7(5) . . ?
O3_2 C3_2 W1_2 179.6(6) . . ?

loop_
_geom_bond_atom_site_label_1
_geom_bond_atom_site_label_2
_geom_bond_distance
_geom_bond_site_symmetry_2
_geom_bond_publ_flag
B1_1 C3_1 1.546(7) . ?
B1_1 C2_1 1.571(7) . ?
B1_1 C8_1 1.574(6) 3_666 ?
C2_1 H2A_1 0.9800 . ?
C2_1 H2B_1 0.9800 . ?
C2_1 H2C_1 0.9800 . ?
C3_1 C4_1 1.434(6) . ?
C3_1 C8_1 1.445(6) . ?
C3_1 W1_2 2.303(4) . ?
C4_1 C5_1 1.402(7) . ?
C4_1 W1_2 2.322(4) . ?
C4_1 H4_1 1.0000 . ?
C5_1 C6_1 1.423(7) . ?
C5_1 C9_1 1.519(7) . ?
C5_1 W1_2 2.407(5) . ?
C6_1 C7_1 1.426(7) . ?
C6_1 C10_1 1.506(7) . ?
C6_1 W1_2 2.374(5) . ?
C7_1 C8_1 1.414(6) . ?
C7_1 W1_2 2.363(5) . ?
C7_1 H7_1 1.0000 . ?
C8_1 W1_2 2.319(4) . ?
C9_1 H9A_1 0.9800 . ?
C9_1 H9B_1 0.9800 . ?
C9_1 H9C_1 0.9800 . ?
C10_1 H10A_1 0.9800 . ?
C10_1 H10B_1 0.9800 . ?
C10_1 H10C_1 0.9800 . ?
W1_2 C2_2 1.959(6) . ?
W1_2 C3_2 1.959(6) . ?
W1_2 C1_2 1.973(5) . ?
O1_2 C1_2 1.155(6) . ?
O2_2 C2_2 1.165(7) . ?
O3_2 C3_2 1.154(8) . ?

loop_
_geom_torsion_atom_site_label_1
_geom_torsion_atom_site_label_2
_geom_torsion_atom_site_label_3
_geom_torsion_atom_site_label_4
_geom_torsion
_geom_torsion_site_symmetry_1
_geom_torsion_site_symmetry_2
_geom_torsion_site_symmetry_3
_geom_torsion_site_symmetry_4
_geom_torsion_publ_flag
C2_1 B1_1 C3_1 C4_1 -7.9(7) . . . . ?
C8_1 B1_1 C3_1 C4_1 173.6(4) 3_666 . . . ?
C2_1 B1_1 C3_1 C8_1 -172.9(4) . . . . ?
C8_1 B1_1 C3_1 C8_1 8.7(7) 3_666 . . . ?
C2_1 B1_1 C3_1 W1_2 -90.7(5) . . . . ?
C8_1 B1_1 C3_1 W1_2 90.9(4) 3_666 . . . ?
C8_1 C3_1 C4_1 C5_1 1.0(7) . . . . ?
B1_1 C3_1 C4_1 C5_1 -164.4(5) . . . . ?
W1_2 C3_1 C4_1 C5_1 -57.9(4) . . . . ?
C8_1 C3_1 C4_1 W1_2 58.9(3) . . . . ?
B1_1 C3_1 C4_1 W1_2 -106.5(4) . . . . ?
C3_1 C4_1 C5_1 C6_1 2.1(8) . . . . ?
W1_2 C4_1 C5_1 C6_1 -53.6(4) . . . . ?
C3_1 C4_1 C5_1 C9_1 -177.9(5) . . . . ?
W1_2 C4_1 C5_1 C9_1 126.4(5) . . . . ?
C3_1 C4_1 C5_1 W1_2 55.7(4) . . . . ?
C4_1 C5_1 C6_1 C7_1 -5.8(7) . . . . ?
C9_1 C5_1 C6_1 C7_1 174.2(5) . . . . ?
W1_2 C5_1 C6_1 C7_1 -58.5(4) . . . . ?
C4_1 C5_1 C6_1 C10_1 178.3(5) . . . . ?
C9_1 C5_1 C6_1 C10_1 -1.7(8) . . . . ?
W1_2 C5_1 C6_1 C10_1 125.6(5) . . . . ?
C4_1 C5_1 C6_1 W1_2 52.7(4) . . . . ?
C9_1 C5_1 C6_1 W1_2 -127.3(5) . . . . ?
C5_1 C6_1 C7_1 C8_1 6.8(7) . . . . ?
C10_1 C6_1 C7_1 C8_1 -177.2(5) . . . . ?
W1_2 C6_1 C7_1 C8_1 -52.7(4) . . . . ?
C5_1 C6_1 C7_1 W1_2 59.5(4) . . . . ?
C10_1 C6_1 C7_1 W1_2 -124.5(5) . . . . ?
C6_1 C7_1 C8_1 C3_1 -3.7(7) . . . . ?
W1_2 C7_1 C8_1 C3_1 -57.3(4) . . . . ?
C6_1 C7_1 C8_1 B1_1 170.6(4) . . . 3_666 ?
W1_2 C7_1 C8_1 B1_1 116.9(4) . . . 3_666 ?
C6_1 C7_1 C8_1 W1_2 53.6(4) . . . . ?
C4_1 C3_1 C8_1 C7_1 -0.3(6) . . . . ?
B1_1 C3_1 C8_1 C7_1 165.2(4) . . . . ?
W1_2 C3_1 C8_1 C7_1 58.8(4) . . . . ?
C4_1 C3_1 C8_1 B1_1 -174.4(4) . . . 3_666 ?
B1_1 C3_1 C8_1 B1_1 -8.9(7) . . . 3_666 ?
W1_2 C3_1 C8_1 B1_1 -115.4(4) . . . 3_666 ?
C4_1 C3_1 C8_1 W1_2 -59.0(3) . . . . ?
B1_1 C3_1 C8_1 W1_2 106.5(4) . . . . ?
